data_4340867
loop_
_publ_author_name
'Schallenberg, David'
'Neubauer, Antje'
'Erdmann, Elisa'
'T\"anzler, Marco'
'Villinger, Alexander'
'Lochbrunner, Stefan'
'Seidel, Wolfram W.'

_publ_section_title
;
 Dinuclear Ru/Ni, Ir/Ni, and Ir/Pt Complexes with Bridging
 Phenanthroline-5,6-dithiolate: Synthesis, Structure, and Electrochemical
 and Photophysical Behavior.
;
_journal_issue 17
_journal_name_full 'Inorganic chemistry'
_journal_page_first 8859
_journal_page_last 8873
_journal_paper_doi 10.1021/ic4031206
_journal_volume 53
_journal_year 2014
_chemical_formula_moiety 'C22 H16 N2 S2 Ti'
_chemical_formula_sum 'C22 H16 N2 S2 Ti'
_chemical_formula_weight 420.39
_chemical_name_systematic ?
_space_group_IT_number 33
_symmetry_cell_setting orthorhombic
_symmetry_Int_Tables_number 33
_symmetry_space_group_name_Hall 'P 2c -2n'
_symmetry_space_group_name_H-M 'P n a 21'
_atom_sites_solution_hydrogens geom
_atom_sites_solution_primary direct
_atom_sites_solution_secondary difmap
_audit_creation_method SHELXL-97
_cell_angle_alpha 90.00
_cell_angle_beta 90.00
_cell_angle_gamma 90.00
_cell_formula_units_Z 4
_cell_length_a 10.8381(5)
_cell_length_b 16.1616(8)
_cell_length_c 10.5484(5)
_cell_measurement_reflns_used 1636
_cell_measurement_temperature 173(2)
_cell_measurement_theta_max 44.173
_cell_measurement_theta_min 5.950
_cell_volume 1847.67(15)
_computing_cell_refinement 'Bruker Apex v7.51a'
_computing_data_collection 'Bruker Apex v7.51a'
_computing_data_reduction 'Bruker SAINT'
_computing_molecular_graphics 'ORTEP-3v2.01 (Farrugia, 1997)'
_computing_publication_material SHELXL-97
_computing_structure_refinement 'SHELXL-97 (Sheldrick, 1997)'
_computing_structure_solution 'SHELXS-97 (Sheldrick, 1997)'
_diffrn_ambient_temperature 173(2)
_diffrn_measured_fraction_theta_full 0.999
_diffrn_measured_fraction_theta_max 0.999
_diffrn_measurement_device_type 'Bruker Apex Kappa II-CCD-diffractometer'
_diffrn_measurement_method 'phi and omega scans'
_diffrn_radiation_monochromator graphite
_diffrn_radiation_source 'sealed tube'
_diffrn_radiation_type MoK\a
_diffrn_radiation_wavelength 0.71073
_diffrn_reflns_av_R_equivalents 0.0568
_diffrn_reflns_av_sigmaI/netI 0.0804
_diffrn_reflns_limit_h_max 10
_diffrn_reflns_limit_h_min -14
_diffrn_reflns_limit_k_max 20
_diffrn_reflns_limit_k_min -17
_diffrn_reflns_limit_l_max 13
_diffrn_reflns_limit_l_min -9
_diffrn_reflns_number 10421
_diffrn_reflns_theta_full 27.49
_diffrn_reflns_theta_max 27.49
_diffrn_reflns_theta_min 2.52
_exptl_absorpt_coefficient_mu 0.698
_exptl_absorpt_correction_T_max 0.9271
_exptl_absorpt_correction_T_min 0.8231
_exptl_absorpt_correction_type multi-scan
_exptl_absorpt_process_details '(SADABS; Sheldrick, 2004)'
_exptl_crystal_colour black
_exptl_crystal_density_diffrn 1.511
_exptl_crystal_density_method 'not measured'
_exptl_crystal_description block
_exptl_crystal_F_000 864
_exptl_crystal_size_max 0.29
_exptl_crystal_size_mid 0.17
_exptl_crystal_size_min 0.11
_refine_diff_density_max 0.286
_refine_diff_density_min -0.371
_refine_diff_density_rms 0.067
_refine_ls_abs_structure_details 'Flack H D (1983), Acta Cryst. A39, 876-881'
_refine_ls_abs_structure_Flack 0.00(4)
_refine_ls_extinction_method none
_refine_ls_goodness_of_fit_ref 0.970
_refine_ls_hydrogen_treatment constr
_refine_ls_matrix_type full
_refine_ls_number_parameters 242
_refine_ls_number_reflns 3683
_refine_ls_number_restraints 1
_refine_ls_restrained_S_all 0.970
_refine_ls_R_factor_all 0.0818
_refine_ls_R_factor_gt 0.0470
_refine_ls_shift/su_max 0.000
_refine_ls_shift/su_mean 0.000
_refine_ls_structure_factor_coef Fsqd
_refine_ls_weighting_details 'calc w=1/[\s^2^(Fo^2^)+(0.0419P)^2^+0.0000P] where P=(Fo^2^+2Fc^2^)/3'
_refine_ls_weighting_scheme calc
_refine_ls_wR_factor_gt 0.0859
_refine_ls_wR_factor_ref 0.0958
_reflns_number_gt 2645
_reflns_number_total 3683
_reflns_threshold_expression >2\s(I)
_cod_data_source_file ic4031206_si_002.cif
_cod_data_source_block av_schal167
_cod_depositor_comments 'Adding full bibliography for 4340865--4340867.cif.'
_cod_database_code 4340867

loop_
_symmetry_equiv_pos_as_xyz
'x, y, z'
'-x, -y, z+1/2'
'x+1/2, -y+1/2, z'
'-x+1/2, y+1/2, z+1/2'

loop_
_atom_site_label
_atom_site_type_symbol
_atom_site_fract_x
_atom_site_fract_y
_atom_site_fract_z
_atom_site_U_iso_or_equiv
_atom_site_adp_type
_atom_site_occupancy
_atom_site_symmetry_multiplicity
_atom_site_calc_flag
_atom_site_refinement_flags
_atom_site_disorder_assembly
_atom_site_disorder_group
C18A C 0.2922(9) 0.2295(5) 0.4782(6) 0.036(2) Uani 0.533(7) 1 d PG A 1
H18A H 0.2433 0.2669 0.5261 0.043 Uiso 0.533(7) 1 calc PR A 1
C19A C 0.4150(10) 0.2433(5) 0.4364(8) 0.038(2) Uani 0.533(7) 1 d PG A 1
H19A H 0.4627 0.2917 0.4514 0.045 Uiso 0.533(7) 1 calc PR A 1
C20A C 0.4540(5) 0.1723(7) 0.3681(8) 0.039(2) Uani 0.533(7) 1 d PG A 1
H20A H 0.5324 0.1647 0.3295 0.046 Uiso 0.533(7) 1 calc PR A 1
C21A C 0.3554(9) 0.1145(4) 0.3678(8) 0.042(2) Uani 0.533(7) 1 d PG A 1
H21A H 0.3561 0.0615 0.3288 0.050 Uiso 0.533(7) 1 calc PR A 1
C22A C 0.2553(5) 0.1498(6) 0.4358(8) 0.039(2) Uani 0.533(7) 1 d PG A 1
H22A H 0.1774 0.1246 0.4503 0.047 Uiso 0.533(7) 1 calc PR A 1
C18B C 0.2593(6) 0.1960(8) 0.4660(9) 0.039(2) Uani 0.467(7) 1 d PG A 2
H18B H 0.1730 0.2050 0.4966 0.047 Uiso 0.467(7) 1 calc PR A 2
C19B C 0.3569(11) 0.2545(4) 0.4728(8) 0.042(2) Uani 0.467(7) 1 d PG A 2
H19B H 0.3517 0.3109 0.5114 0.050 Uiso 0.467(7) 1 calc PR A 2
C20B C 0.4584(6) 0.2226(7) 0.4033(10) 0.036(2) Uani 0.467(7) 1 d PG A 2
H20B H 0.5377 0.2521 0.3861 0.043 Uiso 0.467(7) 1 calc PR A 2
C21B C 0.4237(10) 0.1443(6) 0.3535(8) 0.038(2) Uani 0.467(7) 1 d PG A 2
H21B H 0.4736 0.1098 0.2939 0.045 Uiso 0.467(7) 1 calc PR A 2
C22B C 0.3006(11) 0.1279(5) 0.3923(10) 0.039(2) Uani 0.467(7) 1 d PG A 2
H22B H 0.2483 0.0809 0.3624 0.046 Uiso 0.467(7) 1 calc PR A 2
Ti1 Ti 0.41841(7) 0.13010(4) 0.58048(7) 0.0325(2) Uani 1 1 d . A .
S1 S 0.62815(10) 0.08712(7) 0.53899(10) 0.0368(3) Uani 1 1 d . . .
S2 S 0.51972(9) 0.23675(6) 0.69807(10) 0.0303(2) Uani 1 1 d . A .
N1 N 0.8421(3) 0.16682(19) 1.0446(3) 0.0321(8) Uani 1 1 d . A .
N2 N 0.9545(3) 0.0514(2) 0.8948(3) 0.0290(8) Uani 1 1 d . . .
C1 C 0.6903(3) 0.1124(2) 0.6874(4) 0.0250(9) Uani 1 1 d . A .
C2 C 0.6383(3) 0.1757(2) 0.7584(4) 0.0231(9) Uani 1 1 d . . .
C3 C 0.6874(4) 0.1948(2) 0.8829(4) 0.0268(9) Uani 1 1 d . A .
C4 C 0.6341(4) 0.2529(2) 0.9643(4) 0.0335(11) Uani 1 1 d . . .
H4 H 0.5635 0.2831 0.9377 0.040 Uiso 1 1 calc R A .
C5 C 0.6827(4) 0.2665(2) 1.0813(5) 0.0415(11) Uani 1 1 d . A .
H5 H 0.6463 0.3054 1.1376 0.050 Uiso 1 1 calc R . .
C6 C 0.7868(4) 0.2222(3) 1.1163(4) 0.0422(12) Uani 1 1 d . . .
H6 H 0.8207 0.2326 1.1979 0.051 Uiso 1 1 calc R A .
C7 C 0.7938(3) 0.1527(2) 0.9284(3) 0.0235(9) Uani 1 1 d . . .
C8 C 0.8515(3) 0.0892(2) 0.8495(3) 0.0232(8) Uani 1 1 d . A .
C9 C 1.0062(4) -0.0058(3) 0.8234(4) 0.0310(10) Uani 1 1 d . . .
H9 H 1.0775 -0.0330 0.8552 0.037 Uiso 1 1 calc R . .
C10 C 0.9630(3) -0.0289(2) 0.7050(4) 0.0316(10) Uani 1 1 d . . .
H10 H 1.0051 -0.0693 0.6561 0.038 Uiso 1 1 calc R . .
C11 C 0.8585(3) 0.0079(2) 0.6603(4) 0.0277(9) Uani 1 1 d . A .
H11 H 0.8259 -0.0080 0.5803 0.033 Uiso 1 1 calc R . .
C12 C 0.7988(3) 0.0691(2) 0.7318(3) 0.0233(9) Uani 1 1 d . . .
C13 C 0.3447(6) 0.1009(4) 0.7909(5) 0.0672(18) Uani 1 1 d . . .
H13 H 0.3466 0.1396 0.8649 0.081 Uiso 1 1 calc R A .
C14 C 0.4312(5) 0.0415(4) 0.7629(5) 0.0605(16) Uani 1 1 d . A .
H14 H 0.5078 0.0304 0.8129 0.073 Uiso 1 1 calc R . .
C15 C 0.3894(5) -0.0059(3) 0.6599(6) 0.0588(15) Uani 1 1 d . A .
H15 H 0.4281 -0.0576 0.6264 0.071 Uiso 1 1 calc R . .
C16 C 0.2726(5) 0.0256(3) 0.6273(5) 0.0512(14) Uani 1 1 d . A .
H16 H 0.2126 0.0003 0.5667 0.061 Uiso 1 1 calc R . .
C17 C 0.2500(5) 0.0911(3) 0.7080(6) 0.0591(14) Uani 1 1 d . A .
H17 H 0.1701 0.1219 0.7125 0.071 Uiso 1 1 calc R . .

loop_
_atom_site_aniso_label
_atom_site_aniso_U_11
_atom_site_aniso_U_22
_atom_site_aniso_U_33
_atom_site_aniso_U_23
_atom_site_aniso_U_13
_atom_site_aniso_U_12
C18A 0.044(5) 0.036(4) 0.028(4) 0.003(3) -0.015(4) 0.011(4)
C19A 0.052(5) 0.036(4) 0.025(4) 0.003(3) -0.014(4) 0.000(4)
C20A 0.036(5) 0.048(5) 0.032(4) -0.002(4) -0.016(4) -0.002(4)
C21A 0.038(5) 0.053(5) 0.033(4) -0.008(4) -0.013(4) 0.022(4)
C22A 0.030(3) 0.036(6) 0.051(5) 0.000(5) -0.010(4) 0.006(5)
C18B 0.030(3) 0.036(6) 0.051(5) 0.000(5) -0.010(4) 0.006(5)
C19B 0.038(5) 0.053(5) 0.033(4) -0.008(4) -0.013(4) 0.022(4)
C20B 0.044(5) 0.036(4) 0.028(4) 0.003(3) -0.015(4) 0.011(4)
C21B 0.052(5) 0.036(4) 0.025(4) 0.003(3) -0.014(4) 0.000(4)
C22B 0.036(5) 0.048(5) 0.032(4) -0.002(4) -0.016(4) -0.002(4)
Ti1 0.0352(4) 0.0318(4) 0.0305(4) -0.0026(4) -0.0110(4) 0.0017(4)
S1 0.0399(6) 0.0429(6) 0.0277(6) -0.0127(5) -0.0115(5) 0.0077(5)
S2 0.0357(6) 0.0278(5) 0.0275(5) -0.0027(5) -0.0103(5) 0.0065(5)
N1 0.035(2) 0.0351(19) 0.026(2) -0.0063(17) -0.0106(17) 0.0010(15)
N2 0.0262(19) 0.0324(19) 0.0285(19) 0.0021(16) -0.0016(15) 0.0038(15)
C1 0.028(2) 0.026(2) 0.020(2) -0.0043(18) -0.0051(18) -0.0008(16)
C2 0.024(2) 0.024(2) 0.021(2) -0.0008(16) -0.0049(17) -0.0011(18)
C3 0.030(2) 0.027(2) 0.023(2) 0.0002(18) -0.0040(18) 0.0036(18)
C4 0.042(3) 0.029(2) 0.029(2) -0.0088(19) -0.010(2) 0.010(2)
C5 0.055(3) 0.039(3) 0.031(2) -0.013(2) -0.010(2) 0.018(2)
C6 0.055(3) 0.047(3) 0.025(2) -0.014(2) -0.018(2) 0.007(2)
C7 0.028(2) 0.021(2) 0.022(2) -0.0016(16) -0.0060(17) -0.0004(17)
C8 0.026(2) 0.023(2) 0.021(2) 0.0013(17) -0.0007(17) -0.0047(18)
C9 0.024(2) 0.035(2) 0.034(2) 0.004(2) 0.0035(18) 0.0077(18)
C10 0.030(2) 0.030(2) 0.034(2) -0.003(2) 0.010(2) 0.0016(18)
C11 0.030(2) 0.029(2) 0.025(2) -0.0032(18) 0.0042(18) -0.0048(18)
C12 0.022(2) 0.027(2) 0.022(2) 0.0002(17) 0.0037(16) -0.0043(17)
C13 0.094(5) 0.061(4) 0.046(3) 0.010(3) 0.010(4) -0.025(4)
C14 0.052(3) 0.061(4) 0.069(4) 0.035(3) -0.023(3) -0.022(3)
C15 0.071(4) 0.025(3) 0.081(4) 0.006(3) 0.009(3) -0.005(2)
C16 0.047(3) 0.047(3) 0.059(3) 0.005(3) -0.017(2) -0.019(2)
C17 0.059(3) 0.043(3) 0.075(4) 0.020(3) 0.018(3) 0.006(3)

loop_
_atom_type_symbol
_atom_type_description
_atom_type_scat_dispersion_real
_atom_type_scat_dispersion_imag
_atom_type_scat_source
C C 0.0033 0.0016 'International Tables Vol C Tables 4.2.6.8 and 6.1.1.4'
H H 0.0000 0.0000 'International Tables Vol C Tables 4.2.6.8 and 6.1.1.4'
N N 0.0061 0.0033 'International Tables Vol C Tables 4.2.6.8 and 6.1.1.4'
S S 0.1246 0.1234 'International Tables Vol C Tables 4.2.6.8 and 6.1.1.4'
Ti Ti 0.2776 0.4457 'International Tables Vol C Tables 4.2.6.8 and 6.1.1.4'

loop_
_geom_angle_atom_site_label_1
_geom_angle_atom_site_label_2
_geom_angle_atom_site_label_3
_geom_angle
C19A C18A C22A 108.0
C19A C18A Ti1 73.0(3)
C22A C18A Ti1 72.0(3)
C19A C18A H18A 126.0
C22A C18A H18A 126.0
Ti1 C18A H18A 120.8
C20A C19A C18A 108.0
C20A C19A Ti1 72.4(3)
C18A C19A Ti1 72.2(3)
C20A C19A H19A 126.0
C18A C19A H19A 126.0
Ti1 C19A H19A 121.2
C19A C20A C21A 108.0
C19A C20A Ti1 72.9(3)
C21A C20A Ti1 72.0(3)
C19A C20A H20A 126.0
C21A C20A H20A 126.0
Ti1 C20A H20A 120.9
C20A C21A C22A 108.0
C20A C21A Ti1 73.1(3)
C22A C21A Ti1 72.4(3)
C20A C21A H21A 126.0
C22A C21A H21A 126.0
Ti1 C21A H21A 120.3
C21A C22A C18A 108.0
C21A C22A Ti1 72.6(3)
C18A C22A Ti1 73.0(3)
C21A C22A H22A 126.0
C18A C22A H22A 126.0
Ti1 C22A H22A 120.2
C19B C18B C22B 108.0
C19B C18B Ti1 74.4(3)
C22B C18B Ti1 72.5(3)
C19B C18B H18B 125.7
C22B C18B H18B 125.7
Ti1 C18B H18B 125.7
C20B C19B C18B 108.0
C20B C19B Ti1 74.0(3)
C18B C19B Ti1 70.9(3)
C20B C19B H19B 125.8
C18B C19B H19B 125.8
Ti1 C19B H19B 125.8
C19B C20B C21B 108.0
C19B C20B Ti1 71.8(3)
C21B C20B Ti1 71.9(3)
C19B C20B H20B 125.9
C21B C20B H20B 125.9
Ti1 C20B H20B 125.9
C22B C21B C20B 108.0
C22B C21B Ti1 70.9(3)
C20B C21B Ti1 74.0(3)
C22B C21B H21B 125.8
C20B C21B H21B 125.8
Ti1 C21B H21B 125.8
C21B C22B C18B 108.0
C21B C22B Ti1 74.4(3)
C18B C22B Ti1 72.5(3)
C21B C22B H22B 125.7
C18B C22B H22B 125.7
Ti1 C22B H22B 125.7
C17 Ti1 C22A 79.9(2)
C17 Ti1 C18B 81.2(2)
C22A Ti1 C18B 19.9(2)
C17 Ti1 C21A 106.9(3)
C22A Ti1 C21A 35.04(9)
C18B Ti1 C21A 49.4(2)
C17 Ti1 C22B 93.3(3)
C22A Ti1 C22B 18.5(2)
C18B Ti1 C22B 35.02(11)
C21A Ti1 C22B 16.6(2)
C17 Ti1 C16 34.01(18)
C22A Ti1 C16 74.39(19)
C18B Ti1 C16 86.6(3)
C21A Ti1 C16 85.9(3)
C22B Ti1 C16 78.7(2)
C17 Ti1 C18A 89.7(3)
C22A Ti1 C18A 34.96(9)
C18B Ti1 C18A 16.0(2)
C21A Ti1 C18A 58.14(11)
C22B Ti1 C18A 46.8(2)
C16 Ti1 C18A 101.1(3)
C17 Ti1 C15 56.46(17)
C22A Ti1 C15 104.7(2)
C18B Ti1 C15 120.1(3)
C21A Ti1 C15 101.4(2)
C22B Ti1 C15 102.2(2)
C16 Ti1 C15 34.54(16)
C18A Ti1 C15 135.4(3)
C17 Ti1 C20A 138.0(2)
C22A Ti1 C20A 58.12(12)
C18B Ti1 C20A 60.4(2)
C21A Ti1 C20A 34.92(11)
C22B Ti1 C20A 45.4(2)
C16 Ti1 C20A 120.7(3)
C18A Ti1 C20A 57.95(12)
C15 Ti1 C20A 128.4(3)
C17 Ti1 C19A 124.0(3)
C22A Ti1 C19A 58.03(12)
C18B Ti1 C19A 46.7(2)
C21A Ti1 C19A 58.01(13)
C22B Ti1 C19A 57.7(2)
C16 Ti1 C19A 132.2(2)
C18A Ti1 C19A 34.79(9)
C15 Ti1 C19A 159.4(2)
C20A Ti1 C19A 34.77(10)
C17 Ti1 S2 104.64(17)
C22A Ti1 S2 125.7(2)
C18B Ti1 S2 106.0(3)
C21A Ti1 S2 134.7(2)
C22B Ti1 S2 134.07(18)
C16 Ti1 S2 135.50(14)
C18A Ti1 S2 90.7(2)
C15 Ti1 S2 123.06(16)
C20A Ti1 S2 102.0(3)
C19A Ti1 S2 77.53(15)
C17 Ti1 C14 55.07(19)
C22A Ti1 C14 129.98(18)
C18B Ti1 C14 136.2(2)
C21A Ti1 C14 135.6(2)
C22B Ti1 C14 134.1(2)
C16 Ti1 C14 56.33(16)
C18A Ti1 C14 143.3(3)
C15 Ti1 C14 34.20(18)
C20A Ti1 C14 156.6(3)
C19A Ti1 C14 166.2(2)
S2 Ti1 C14 89.29(14)
C1 S1 Ti1 97.62(13)
C2 S2 Ti1 96.89(13)
C6 N1 C7 117.3(3)
C9 N2 C8 117.6(3)
C2 C1 C12 120.8(3)
C2 C1 S1 119.9(3)
C12 C1 S1 119.3(3)
C1 C2 C3 119.8(4)
C1 C2 S2 121.3(3)
C3 C2 S2 118.7(3)
C4 C3 C7 116.7(3)
C4 C3 C2 123.2(4)
C7 C3 C2 120.1(4)
C5 C4 C3 120.4(4)
C5 C4 H4 119.8
C3 C4 H4 119.8
C4 C5 C6 118.2(4)
C4 C5 H5 120.9
C6 C5 H5 120.9
N1 C6 C5 124.6(4)
N1 C6 H6 117.7
C5 C6 H6 117.7
N1 C7 C3 122.7(4)
N1 C7 C8 118.0(3)
C3 C7 C8 119.3(3)
N2 C8 C12 122.7(4)
N2 C8 C7 117.8(3)
C12 C8 C7 119.5(3)
N2 C9 C10 124.1(4)
N2 C9 H9 117.9
C10 C9 H9 117.9
C11 C10 C9 118.4(4)
C11 C10 H10 120.8
C9 C10 H10 120.8
C10 C11 C12 120.3(4)
C10 C11 H11 119.9
C12 C11 H11 119.9
C11 C12 C8 116.8(3)
C11 C12 C1 122.8(3)
C8 C12 C1 120.3(3)
C17 C13 C14 107.1(5)
C17 C13 Ti1 71.3(3)
C14 C13 Ti1 73.2(3)
C17 C13 H13 126.2
C14 C13 H13 126.2
Ti1 C13 H13 126.2
C13 C14 C15 109.1(5)
C13 C14 Ti1 73.5(3)
C15 C14 Ti1 71.7(3)
C13 C14 H14 125.3
C15 C14 H14 125.3
Ti1 C14 H14 125.3
C14 C15 C16 106.4(5)
C14 C15 Ti1 74.1(3)
C16 C15 Ti1 72.4(3)
C14 C15 H15 126.4
C16 C15 H15 126.4
Ti1 C15 H15 126.4
C17 C16 C15 106.7(5)
C17 C16 Ti1 72.5(3)
C15 C16 Ti1 73.0(3)
C17 C16 H16 126.4
C15 C16 H16 126.4
Ti1 C16 H16 126.4
C13 C17 C16 110.6(5)
C13 C17 Ti1 75.6(3)
C16 C17 Ti1 73.5(3)
C13 C17 H17 124.4
C16 C17 H17 124.4
Ti1 C17 H17 124.4

loop_
_geom_bond_atom_site_label_1
_geom_bond_atom_site_label_2
_geom_bond_distance
C18A C19A 1.4200
C18A C22A 1.4200
C18A Ti1 2.370(7)
C18A H18A 0.9500
C19A C20A 1.4200
C19A Ti1 2.379(7)
C19A H19A 0.9500
C20A C21A 1.4200
C20A Ti1 2.373(8)
C20A H20A 0.9500
C21A C22A 1.4200
C21A Ti1 2.359(7)
C21A H21A 0.9500
C22A Ti1 2.357(7)
C22A H22A 0.9500
C18B C19B 1.4200
C18B C22B 1.4200
C18B Ti1 2.359(8)
C18B H18B 1.0000
C19B C20B 1.4200
C19B Ti1 2.404(8)
C19B H19B 1.0000
C20B C21B 1.4200
C20B Ti1 2.432(9)
C20B H20B 1.0000
C21B C22B 1.4200
C21B Ti1 2.406(9)
C21B H21B 1.0000
C22B Ti1 2.360(8)
C22B H22B 1.0000
Ti1 C17 2.353(5)
Ti1 C16 2.365(5)
Ti1 C15 2.373(5)
Ti1 S2 2.3907(12)
Ti1 C14 2.402(5)
S1 C1 1.752(4)
S2 C2 1.741(4)
N1 C6 1.316(5)
N1 C7 1.352(4)
N2 C9 1.318(5)
N2 C8 1.360(5)
C1 C2 1.387(5)
C1 C12 1.447(5)
C2 C3 1.450(5)
C3 C4 1.398(5)
C3 C7 1.422(5)
C4 C5 1.360(6)
C4 H4 0.9500
C5 C6 1.387(6)
C5 H5 0.9500
C6 H6 0.9500
C7 C8 1.462(5)
C8 C12 1.404(5)
C9 C10 1.385(6)
C9 H9 0.9500
C10 C11 1.364(5)
C10 H10 0.9500
C11 C12 1.402(5)
C11 H11 0.9500
C13 C17 1.358(8)
C13 C14 1.374(8)
C13 H13 1.0000
C14 C15 1.404(7)
C14 H14 1.0000
C15 C16 1.407(7)
C15 H15 1.0000
C16 C17 1.380(7)
C16 H16 1.0000
C17 H17 1.0000

loop_
_geom_torsion_atom_site_label_1
_geom_torsion_atom_site_label_2
_geom_torsion_atom_site_label_3
_geom_torsion_atom_site_label_4
_geom_torsion
C22A C18A C19A C20A 0.0
Ti1 C18A C19A C20A 64.0(3)
C22A C18A C19A Ti1 -64.0(3)
C18A C19A C20A C21A 0.0
Ti1 C19A C20A C21A 63.9(3)
C18A C19A C20A Ti1 -63.9(3)
C19A C20A C21A C22A 0.0
Ti1 C20A C21A C22A 64.5(3)
C19A C20A C21A Ti1 -64.5(3)
C20A C21A C22A C18A 0.0
Ti1 C21A C22A C18A 64.9(3)
C20A C21A C22A Ti1 -64.9(3)
C19A C18A C22A C21A 0.0
Ti1 C18A C22A C21A -64.6(3)
C19A C18A C22A Ti1 64.6(3)
C22B C18B C19B C20B 0.0
Ti1 C18B C19B C20B 65.3(3)
C22B C18B C19B Ti1 -65.3(3)
C18B C19B C20B C21B 0.0
Ti1 C19B C20B C21B 63.2(3)
C18B C19B C20B Ti1 -63.2(3)
C19B C20B C21B C22B 0.0
Ti1 C20B C21B C22B 63.2(3)
C19B C20B C21B Ti1 -63.2(3)
C20B C21B C22B C18B 0.0
Ti1 C21B C22B C18B 65.2(3)
C20B C21B C22B Ti1 -65.2(3)
C19B C18B C22B C21B 0.0
Ti1 C18B C22B C21B -66.5(3)
C19B C18B C22B Ti1 66.5(3)
C21A C22A Ti1 C17 -140.1(5)
C18A C22A Ti1 C17 104.1(5)
C21A C22A Ti1 C18B 127.9(7)
C18A C22A Ti1 C18B 12.2(7)
C18A C22A Ti1 C21A -115.77(13)
C21A C22A Ti1 C22B -4.5(7)
C18A C22A Ti1 C22B -120.3(7)
C21A C22A Ti1 C16 -105.6(5)
C18A C22A Ti1 C16 138.6(5)
C21A C22A Ti1 C18A 115.77(13)
C21A C22A Ti1 C15 -89.0(4)
C18A C22A Ti1 C15 155.3(4)
C21A C22A Ti1 C20A 37.36(10)
C18A C22A Ti1 C20A -78.41(15)
C21A C22A Ti1 C19A 78.59(16)
C18A C22A Ti1 C19A -37.18(10)
C21A C22A Ti1 S2 119.0(5)
C18A C22A Ti1 S2 3.3(5)
C21A C22A Ti1 C14 -115.4(4)
C18A C22A Ti1 C14 128.8(4)
C19B C18B Ti1 C17 136.1(6)
C22B C18B Ti1 C17 -108.8(6)
C19B C18B Ti1 C22A -139.2(7)
C22B C18B Ti1 C22A -24.1(7)
C19B C18B Ti1 C21A -102.6(3)
C22B C18B Ti1 C21A 12.5(3)
C19B C18B Ti1 C22B -115.11(16)
C19B C18B Ti1 C16 169.9(5)
C22B C18B Ti1 C16 -75.0(6)
C19B C18B Ti1 C18A 14.9(8)
C22B C18B Ti1 C18A 130.0(8)
C19B C18B Ti1 C15 178.6(5)
C22B C18B Ti1 C15 -66.3(5)
C19B C18B Ti1 C20A -61.6(3)
C22B C18B Ti1 C20A 53.5(3)
C19B C18B Ti1 C19A -21.4(3)
C22B C18B Ti1 C19A 93.7(3)
C19B C18B Ti1 S2 33.3(5)
C22B C18B Ti1 S2 148.4(5)
C19B C18B Ti1 C14 139.5(4)
C22B C18B Ti1 C14 -105.3(4)
C20A C21A Ti1 C17 157.1(5)
C22A C21A Ti1 C17 41.3(5)
C20A C21A Ti1 C22A 115.81(13)
C20A C21A Ti1 C18B 95.2(3)
C22A C21A Ti1 C18B -20.6(3)
C20A C21A Ti1 C22B 120.9(8)
C22A C21A Ti1 C22B 5.0(8)
C20A C21A Ti1 C16 -175.8(5)
C22A C21A Ti1 C16 68.4(5)
C20A C21A Ti1 C18A 78.40(15)
C22A C21A Ti1 C18A -37.42(10)
C20A C21A Ti1 C15 -144.8(4)
C22A C21A Ti1 C15 99.4(4)
C22A C21A Ti1 C20A -115.81(13)
C20A C21A Ti1 C19A 37.14(10)
C22A C21A Ti1 C19A -78.67(15)
C20A C21A Ti1 S2 24.9(6)
C22A C21A Ti1 S2 -90.9(6)
C20A C21A Ti1 C14 -146.0(4)
C22A C21A Ti1 C14 98.2(4)
C21B C22B Ti1 C17 -175.3(5)
C18B C22B Ti1 C17 69.5(5)
C21B C22B Ti1 C22A 141.0(7)
C18B C22B Ti1 C22A 25.9(7)
C21B C22B Ti1 C18B 115.12(14)
C21B C22B Ti1 C21A -29.8(8)
C18B C22B Ti1 C21A -145.0(9)
C21B C22B Ti1 C16 -144.4(6)
C18B C22B Ti1 C16 100.4(6)
C21B C22B Ti1 C18A 98.2(3)
C18B C22B Ti1 C18A -16.9(3)
C21B C22B Ti1 C15 -119.0(5)
C18B C22B Ti1 C15 125.9(5)
C21B C22B Ti1 C20A 13.8(3)
C18B C22B Ti1 C20A -101.4(3)
C21B C22B Ti1 C19A 55.9(3)
C18B C22B Ti1 C19A -59.2(3)
C21B C22B Ti1 S2 70.6(8)
C18B C22B Ti1 S2 -44.5(8)
C21B C22B Ti1 C14 -133.3(4)
C18B C22B Ti1 C14 111.5(4)
C19A C18A Ti1 C17 171.3(5)
C22A C18A Ti1 C17 -72.7(5)
C19A C18A Ti1 C22A -116.04(14)
C19A C18A Ti1 C18B -131.1(8)
C22A C18A Ti1 C18B -15.0(8)
C19A C18A Ti1 C21A -78.54(16)
C22A C18A Ti1 C21A 37.51(10)
C19A C18A Ti1 C22B -93.9(3)
C22A C18A Ti1 C22B 22.1(3)
C19A C18A Ti1 C16 -156.5(5)
C22A C18A Ti1 C16 -40.5(5)
C19A C18A Ti1 C15 -151.2(5)
C22A C18A Ti1 C15 -35.2(5)
C19A C18A Ti1 C20A -37.11(10)
C22A C18A Ti1 C20A 78.93(15)
C22A C18A Ti1 C19A 116.04(14)
C19A C18A Ti1 S2 66.6(5)
C22A C18A Ti1 S2 -177.3(4)
C19A C18A Ti1 C14 156.4(4)
C22A C18A Ti1 C14 -87.5(4)
C19A C20A Ti1 C17 82.3(8)
C21A C20A Ti1 C17 -33.8(8)
C19A C20A Ti1 C22A 78.61(15)
C21A C20A Ti1 C22A -37.50(10)
C19A C20A Ti1 C18B 55.6(2)
C21A C20A Ti1 C18B -60.5(3)
C19A C20A Ti1 C21A 116.11(13)
C19A C20A Ti1 C22B 95.9(3)
C21A C20A Ti1 C22B -20.2(3)
C19A C20A Ti1 C16 121.0(6)
C21A C20A Ti1 C16 4.9(5)
C19A C20A Ti1 C18A 37.14(10)
C21A C20A Ti1 C18A -78.97(15)
C19A C20A Ti1 C15 162.3(5)
C21A C20A Ti1 C15 46.2(5)
C21A C20A Ti1 C19A -116.11(13)
C19A C20A Ti1 S2 -46.1(4)
C21A C20A Ti1 S2 -162.2(4)
C19A C20A Ti1 C14 -163.5(4)
C21A C20A Ti1 C14 80.4(5)
C20A C19A Ti1 C17 -126.8(6)
C18A C19A Ti1 C17 -10.6(6)
C20A C19A Ti1 C22A -78.89(16)
C18A C19A Ti1 C22A 37.37(11)
C20A C19A Ti1 C18B -99.6(3)
C18A C19A Ti1 C18B 16.6(3)
C20A C19A Ti1 C21A -37.31(11)
C18A C19A Ti1 C21A 78.95(15)
C20A C19A Ti1 C22B -57.0(3)
C18A C19A Ti1 C22B 59.3(3)
C20A C19A Ti1 C16 -84.4(7)
C18A C19A Ti1 C16 31.9(7)
C20A C19A Ti1 C18A -116.25(13)
C20A C19A Ti1 C15 -42.6(13)
C18A C19A Ti1 C15 73.7(13)
C18A C19A Ti1 C20A 116.25(13)
C20A C19A Ti1 S2 133.8(5)
C18A C19A Ti1 S2 -110.0(5)
C20A C19A Ti1 C14 151.8(10)
C18A C19A Ti1 C14 -91.9(10)
C17 Ti1 S1 C1 -67.3(3)
C22A Ti1 S1 C1 166.8(3)
C18B Ti1 S1 C1 141.8(5)
C21A Ti1 S1 C1 171.0(2)
C22B Ti1 S1 C1 170.8(2)
C16 Ti1 S1 C1 -101.50(19)
C18A Ti1 S1 C1 120.8(3)
C15 Ti1 S1 C1 -87.8(2)
C20A Ti1 S1 C1 140.8(3)
C19A Ti1 S1 C1 112.8(2)
S2 Ti1 S1 C1 36.42(13)
C14 Ti1 S1 C1 -53.5(2)
C17 Ti1 S2 C2 100.89(19)
C22A Ti1 S2 C2 -171.1(3)
C18B Ti1 S2 C2 -174.3(2)
C21A Ti1 S2 C2 -126.2(3)
C22B Ti1 S2 C2 -149.5(5)
C16 Ti1 S2 C2 83.9(2)
C18A Ti1 S2 C2 -169.3(2)
C15 Ti1 S2 C2 41.6(2)
C20A Ti1 S2 C2 -111.9(2)
C19A Ti1 S2 C2 -136.8(3)
C14 Ti1 S2 C2 47.4(2)
Ti1 S1 C1 C2 -28.2(3)
Ti1 S1 C1 C12 154.5(3)
C12 C1 C2 C3 -4.6(6)
S1 C1 C2 C3 178.1(3)
C12 C1 C2 S2 172.0(3)
S1 C1 C2 S2 -5.3(5)
Ti1 S2 C2 C1 35.8(3)
Ti1 S2 C2 C3 -147.6(3)
C1 C2 C3 C4 -174.6(4)
S2 C2 C3 C4 8.7(5)
C1 C2 C3 C7 4.3(6)
S2 C2 C3 C7 -172.4(3)
C7 C3 C4 C5 -0.7(6)
C2 C3 C4 C5 178.2(4)
C3 C4 C5 C6 0.9(7)
C7 N1 C6 C5 0.3(7)
C4 C5 C6 N1 -0.7(7)
C6 N1 C7 C3 -0.2(6)
C6 N1 C7 C8 -177.8(4)
C4 C3 C7 N1 0.4(6)
C2 C3 C7 N1 -178.6(4)
C4 C3 C7 C8 178.0(4)
C2 C3 C7 C8 -1.0(6)
C9 N2 C8 C12 0.5(6)
C9 N2 C8 C7 180.0(4)
N1 C7 C8 N2 -3.7(5)
C3 C7 C8 N2 178.6(4)
N1 C7 C8 C12 175.8(3)
C3 C7 C8 C12 -1.9(5)
C8 N2 C9 C10 0.9(6)
N2 C9 C10 C11 -2.0(7)
C9 C10 C11 C12 1.6(6)
C10 C11 C12 C8 -0.4(5)
C10 C11 C12 C1 177.7(4)
N2 C8 C12 C11 -0.8(5)
C7 C8 C12 C11 179.8(3)
N2 C8 C12 C1 -178.9(3)
C7 C8 C12 C1 1.7(5)
C2 C1 C12 C11 -176.4(4)
S1 C1 C12 C11 0.9(5)
C2 C1 C12 C8 1.6(5)
S1 C1 C12 C8 179.0(3)
C22A Ti1 C13 C17 15.1(5)
C18B Ti1 C13 C17 35.9(5)
C21A Ti1 C13 C17 -12.5(5)
C22B Ti1 C13 C17 1.6(5)
C16 Ti1 C13 C17 -36.7(3)
C18A Ti1 C13 C17 52.7(5)
C15 Ti1 C13 C17 -78.5(4)
C20A Ti1 C13 C17 41.4(17)
C19A Ti1 C13 C17 81.3(4)
S2 Ti1 C13 C17 139.4(4)
C14 Ti1 C13 C17 -115.3(5)
C17 Ti1 C13 C14 115.3(5)
C22A Ti1 C13 C14 130.3(4)
C18B Ti1 C13 C14 151.2(5)
C21A Ti1 C13 C14 102.7(4)
C22B Ti1 C13 C14 116.9(5)
C16 Ti1 C13 C14 78.5(4)
C18A Ti1 C13 C14 168.0(4)
C15 Ti1 C13 C14 36.8(3)
C20A Ti1 C13 C14 156.7(16)
C19A Ti1 C13 C14 -163.5(3)
S2 Ti1 C13 C14 -105.4(3)
C17 C13 C14 C15 0.3(6)
Ti1 C13 C14 C15 -63.4(4)
C17 C13 C14 Ti1 63.7(4)
C17 Ti1 C14 C13 -37.1(3)
C22A Ti1 C14 C13 -67.2(5)
C18B Ti1 C14 C13 -41.3(7)
C21A Ti1 C14 C13 -115.1(5)
C22B Ti1 C14 C13 -91.7(6)
C16 Ti1 C14 C13 -78.5(4)
C18A Ti1 C14 C13 -18.9(6)
C15 Ti1 C14 C13 -117.2(5)
C20A Ti1 C14 C13 -168.9(6)
C19A Ti1 C14 C13 53.8(14)
S2 Ti1 C14 C13 71.4(3)
C17 Ti1 C14 C15 80.1(3)
C22A Ti1 C14 C15 50.0(5)
C18B Ti1 C14 C15 76.0(6)
C21A Ti1 C14 C15 2.1(6)
C22B Ti1 C14 C15 25.6(7)
C16 Ti1 C14 C15 38.7(3)
C18A Ti1 C14 C15 98.3(6)
C20A Ti1 C14 C15 -51.7(7)
C19A Ti1 C14 C15 171.0(12)
S2 Ti1 C14 C15 -171.4(3)
C13 C14 C15 C16 -1.2(6)
Ti1 C14 C15 C16 -65.7(3)
C13 C14 C15 Ti1 64.5(4)
C17 Ti1 C15 C14 -75.7(4)
C22A Ti1 C15 C14 -142.6(4)
C18B Ti1 C15 C14 -129.0(4)
C21A Ti1 C15 C14 -178.5(4)
C22B Ti1 C15 C14 -161.5(5)
C16 Ti1 C15 C14 -113.4(5)
C18A Ti1 C15 C14 -122.7(4)
C20A Ti1 C15 C14 156.6(3)
C19A Ti1 C15 C14 -173.9(9)
S2 Ti1 C15 C14 10.3(4)
C17 Ti1 C15 C16 37.7(3)
C22A Ti1 C15 C16 -29.2(4)
C18B Ti1 C15 C16 -15.6(5)
C21A Ti1 C15 C16 -65.1(4)
C22B Ti1 C15 C16 -48.1(5)
C18A Ti1 C15 C16 -9.2(5)
C20A Ti1 C15 C16 -90.0(4)
C19A Ti1 C15 C16 -60.5(10)
S2 Ti1 C15 C16 123.7(3)
C14 Ti1 C15 C16 113.4(5)
C14 C15 C16 C17 1.6(6)
Ti1 C15 C16 C17 -65.2(4)
C14 C15 C16 Ti1 66.8(3)
C22A Ti1 C16 C17 -95.1(4)
C18B Ti1 C16 C17 -79.2(4)
C21A Ti1 C16 C17 -128.8(4)
C22B Ti1 C16 C17 -113.6(5)
C18A Ti1 C16 C17 -72.4(4)
C15 Ti1 C16 C17 114.2(5)
C20A Ti1 C16 C17 -131.6(4)
C19A Ti1 C16 C17 -90.2(5)
S2 Ti1 C16 C17 30.3(4)
C14 Ti1 C16 C17 75.9(4)
C17 Ti1 C16 C15 -114.2(5)
C22A Ti1 C16 C15 150.7(4)
C18B Ti1 C16 C15 166.6(4)
C21A Ti1 C16 C15 117.0(4)
C22B Ti1 C16 C15 132.1(5)
C18A Ti1 C16 C15 173.4(3)
C20A Ti1 C16 C15 114.2(4)
C19A Ti1 C16 C15 155.5(5)
S2 Ti1 C16 C15 -83.9(4)
C14 Ti1 C16 C15 -38.3(3)
C14 C13 C17 C16 0.7(6)
Ti1 C13 C17 C16 65.7(4)
C14 C13 C17 Ti1 -65.0(4)
C15 C16 C17 C13 -1.5(6)
Ti1 C16 C17 C13 -67.1(4)
C15 C16 C17 Ti1 65.6(4)
C22A Ti1 C17 C13 -165.8(4)
C18B Ti1 C17 C13 -145.7(5)
C21A Ti1 C17 C13 171.5(3)
C22B Ti1 C17 C13 -178.7(4)
C16 Ti1 C17 C13 117.2(5)
C18A Ti1 C17 C13 -132.1(4)
C15 Ti1 C17 C13 78.8(4)
C20A Ti1 C17 C13 -169.0(5)
C19A Ti1 C17 C13 -126.1(4)
S2 Ti1 C17 C13 -41.4(4)
C14 Ti1 C17 C13 37.2(3)
C22A Ti1 C17 C16 77.0(4)
C18B Ti1 C17 C16 97.1(5)
C21A Ti1 C17 C16 54.4(4)
C22B Ti1 C17 C16 64.1(4)
C18A Ti1 C17 C16 110.8(4)
C15 Ti1 C17 C16 -38.3(3)
C20A Ti1 C17 C16 73.8(6)
C19A Ti1 C17 C16 116.8(4)
S2 Ti1 C17 C16 -158.6(3)
C14 Ti1 C17 C16 -80.0(3)
